data_4331477
loop_
_publ_author_name
'Kim, Do-hyeon'
'Koo, Ja-eung'
'Hong, Chang Seop'
'Oh, Sangjun'
'Do, Youngkyu'

_publ_section_title
;
 Novel Examples of High-Dimensional Mixed-Valence Copper Cyanide Complexes
;
_journal_issue 12
_journal_name_full 'Inorganic Chemistry'
_journal_page_first 4383
_journal_page_last 4390
_journal_paper_doi 10.1021/ic048267c
_journal_volume 44
_journal_year 2005
_chemical_formula_structural '[Cu(CN)3]n[Cu(cyclam)]n(CH3OH)n'
_chemical_formula_sum 'C14 H28 Cu2 N7 O'
_chemical_formula_weight 437.51
_chemical_name_common CuCN1dMeOH
_space_group_IT_number 2
_symmetry_cell_setting triclinic
_symmetry_space_group_name_Hall '-P 1'
_symmetry_space_group_name_H-M 'P -1'
_atom_sites_solution_hydrogens geom
_atom_sites_solution_primary direct
_atom_sites_solution_secondary difmap
_audit_creation_method SHELXL
_cell_angle_alpha 67.325(2)
_cell_angle_beta 75.593(2)
_cell_angle_gamma 70.672(2)
_cell_formula_units_Z 2
_cell_length_a 9.4699(11)
_cell_length_b 10.0338(12)
_cell_length_c 12.0635(14)
_cell_measurement_temperature 293(2)
_cell_volume 988.3(2)
_computing_cell_refinement SMART
_computing_data_collection SMART
_computing_data_reduction SAINT
_computing_molecular_graphics ORTEP
_computing_publication_material 'MS WORD'
_computing_structure_refinement 'SHELXL-93 (Sheldrick, 1993)'
_computing_structure_solution 'SHELXS-86 (Sheldrick, 1990)'
_diffrn_ambient_temperature 293(2)
_diffrn_measurement_device 'SMART 1K'
_diffrn_measurement_method 'omega scan'
_diffrn_radiation_monochromator graphite
_diffrn_radiation_source 'fine-focus sealed tube'
_diffrn_radiation_type MoK\a
_diffrn_radiation_wavelength 0.71073
_diffrn_reflns_av_R_equivalents 0.0279
_diffrn_reflns_av_sigmaI/netI 0.0359
_diffrn_reflns_limit_h_max 12
_diffrn_reflns_limit_h_min -12
_diffrn_reflns_limit_k_max 12
_diffrn_reflns_limit_k_min -12
_diffrn_reflns_limit_l_max 13
_diffrn_reflns_limit_l_min -15
_diffrn_reflns_number 6284
_diffrn_reflns_theta_max 28.30
_diffrn_reflns_theta_min 1.85
_exptl_absorpt_coefficient_mu 2.167
_exptl_absorpt_correction_type empirical
_exptl_crystal_colour purple
_exptl_crystal_density_diffrn 1.470
_exptl_crystal_F_000 454
_exptl_crystal_preparation methanol
_refine_diff_density_max 0.855
_refine_diff_density_min -0.599
_refine_diff_density_rms 0.088
_refine_ls_extinction_method none
_refine_ls_goodness_of_fit_all 1.003
_refine_ls_goodness_of_fit_obs 1.095
_refine_ls_hydrogen_treatment riding
_refine_ls_matrix_type full
_refine_ls_number_parameters 235
_refine_ls_number_reflns 4363
_refine_ls_number_restraints 0
_refine_ls_restrained_S_all 1.003
_refine_ls_restrained_S_obs 1.095
_refine_ls_R_factor_all 0.0530
_refine_ls_R_factor_obs 0.0401
_refine_ls_shift/esd_max 0.001
_refine_ls_shift/esd_mean 0.000
_refine_ls_structure_factor_coef Fsqd
_refine_ls_weighting_details 'w=1/[\s^2^(Fo^2^)+(0.0701P)^2^+0.0000P] where P=(Fo^2^+2Fc^2^)/3'
_refine_ls_weighting_scheme calc
_refine_ls_wR_factor_all 0.1111
_refine_ls_wR_factor_obs 0.1055
_reflns_number_observed 3346
_reflns_number_total 4363
_reflns_observed_criterion >2sigma(I)
_cod_data_source_file ic048267csup4.cif
_cod_data_source_block CuCN04
_cod_depositor_comments
;
  Moved the _audit_creation_method data item out of the loop.

  Antanas Vaitkus,
  2019-03-01

The following automatic conversions were performed:

'_refine_ls_weighting_scheme' value 'calc
w=1/[\s^2^(Fo^2^)+(0.0701P)^2^+0.0000P] where P=(Fo^2^+2Fc^2^)/3' was
changed to 'calc'. New tag '_refine_ls_weighting_details' was
created. The value of the new tag was set to
'w=1/[\s^2^(Fo^2^)+(0.0701P)^2^+0.0000P] where P=(Fo^2^+2Fc^2^)/3'.

Automatic conversion script
Id: cif_fix_values 3143 2015-03-26 13:38:13Z robertas 
;
_cod_original_sg_symbol_H-M P-1
_cod_database_code 4331477

loop_
_symmetry_equiv_pos_as_xyz
'x, y, z'
'-x, -y, -z'

loop_
_atom_site_aniso_label
_atom_site_aniso_U_11
_atom_site_aniso_U_22
_atom_site_aniso_U_33
_atom_site_aniso_U_23
_atom_site_aniso_U_13
_atom_site_aniso_U_12
Cu2 0.0352(2) 0.0412(2) 0.0368(2) -0.01275(15) -0.01197(14) -0.00840(14)
Cu1 0.0375(2) 0.0631(3) 0.0495(2) -0.0263(2) -0.0025(2) -0.0170(2)
N21 0.0318(12) 0.0501(14) 0.0372(13) -0.0164(11) -0.0064(10) -0.0130(10)
N23 0.0323(12) 0.060(2) 0.0390(14) -0.0193(12) -0.0062(11) -0.0124(11)
N22 0.0309(13) 0.0452(14) 0.0463(14) -0.0128(11) -0.0067(11) -0.0083(10)
C23 0.058(2) 0.045(2) 0.072(2) -0.019(2) -0.010(2) -0.0140(15)
N24 0.0394(15) 0.0488(15) 0.0423(14) -0.0110(11) -0.0110(12) -0.0052(11)
C3 0.0364(15) 0.062(2) 0.050(2) -0.022(2) 0.0009(13) -0.0200(14)
C2 0.0359(15) 0.062(2) 0.043(2) -0.0205(14) 0.0019(12) -0.0172(13)
C21 0.0369(15) 0.068(2) 0.039(2) -0.0157(14) -0.0114(12) -0.0116(14)
C26 0.039(2) 0.085(2) 0.038(2) -0.022(2) -0.0114(13) -0.0092(15)
C22 0.050(2) 0.052(2) 0.043(2) -0.0042(14) -0.0126(14) -0.0082(14)
N2 0.0422(15) 0.079(2) 0.060(2) -0.0246(15) -0.0044(13) -0.0261(14)
C30 0.052(2) 0.063(2) 0.051(2) -0.026(2) -0.0047(15) -0.028(2)
C25 0.046(2) 0.076(2) 0.057(2) -0.039(2) -0.0013(15) -0.024(2)
C28 0.067(2) 0.042(2) 0.065(2) -0.007(2) -0.020(2) -0.011(2)
C27 0.052(2) 0.060(2) 0.043(2) -0.0023(15) -0.0182(15) -0.003(2)
C24 0.055(2) 0.060(2) 0.077(3) -0.040(2) 0.001(2) -0.015(2)
C29 0.070(2) 0.049(2) 0.073(2) -0.028(2) -0.013(2) -0.015(2)
N3 0.046(2) 0.084(2) 0.075(2) -0.020(2) -0.013(2) -0.021(2)
C1 0.053(2) 0.064(2) 0.083(3) -0.029(2) -0.022(2) -0.007(2)
N1 0.113(3) 0.065(2) 0.139(4) -0.039(2) -0.036(3) -0.020(2)
O11 0.068(2) 0.155(4) 0.268(6) -0.158(4) -0.034(3) 0.018(2)
C11 0.089(3) 0.091(3) 0.131(4) -0.052(3) -0.025(3) -0.015(3)

loop_
_atom_site_label
_atom_site_type_symbol
_atom_site_fract_x
_atom_site_fract_y
_atom_site_fract_z
_atom_site_U_iso_or_equiv
_atom_site_thermal_displace_type
_atom_site_occupancy
_atom_site_calc_flag
_atom_site_refinement_flags
Cu2 Cu 0.73363(4) 1.01195(4) 0.25601(3) 0.03687(12) Uani 1 d .
Cu1 Cu 0.25178(4) 0.88021(4) 0.27359(3) 0.04733(13) Uani 1 d .
N21 N 0.7488(3) 1.0485(3) 0.4057(2) 0.0382(5) Uani 1 d .
N23 N 0.7336(3) 0.9777(3) 0.1016(2) 0.0427(6) Uani 1 d .
N22 N 0.8557(3) 0.7999(3) 0.3324(2) 0.0418(6) Uani 1 d .
C23 C 0.8214(4) 0.6787(4) 0.3114(4) 0.0584(8) Uani 1 d .
H23A H 0.7190(4) 0.6741(4) 0.3487(4) 0.070 Uiso 1 calc R
H23B H 0.8894(4) 0.5837(4) 0.3500(4) 0.070 Uiso 1 calc R
N24 N 0.6259(3) 1.2274(3) 0.1733(2) 0.0454(6) Uani 1 d .
C3 C 0.0908(3) 1.0214(4) 0.1800(3) 0.0480(7) Uani 1 d .
C2 C 0.4041(3) 0.9291(4) 0.3208(3) 0.0463(7) Uani 1 d .
C21 C 0.8615(3) 0.9177(4) 0.4722(3) 0.0481(7) Uani 1 d .
H21A H 0.8454(3) 0.9106(4) 0.5566(3) 0.058 Uiso 1 calc R
H21B H 0.9627(3) 0.9286(4) 0.4374(3) 0.058 Uiso 1 calc R
C26 C 0.6203(3) 1.1076(4) 0.0348(3) 0.0542(8) Uani 1 d .
H26A H 0.5193(3) 1.0964(4) 0.0699(3) 0.065 Uiso 1 calc R
H26B H 0.6365(3) 1.1140(4) -0.0495(3) 0.065 Uiso 1 calc R
C22 C 0.8443(4) 0.7780(4) 0.4629(3) 0.0518(8) Uani 1 d .
H22A H 0.9231(4) 0.6918(4) 0.4992(3) 0.062 Uiso 1 calc R
H22B H 0.7472(4) 0.7609(4) 0.5053(3) 0.062 Uiso 1 calc R
N2 N 0.4943(3) 0.9550(3) 0.3500(3) 0.0577(7) Uani 1 d .
C30 C 0.7758(4) 1.1921(4) 0.3888(3) 0.0504(7) Uani 1 d .
H30A H 0.8746(4) 1.1967(4) 0.3420(3) 0.061 Uiso 1 calc R
H30B H 0.7760(4) 1.1973(4) 0.4674(3) 0.061 Uiso 1 calc R
C25 C 0.7168(4) 0.8327(4) 0.1112(3) 0.0533(8) Uani 1 d .
H25A H 0.7241(4) 0.8298(4) 0.0305(3) 0.064 Uiso 1 calc R
H25B H 0.6176(4) 0.8227(4) 0.1541(3) 0.064 Uiso 1 calc R
C28 C 0.6660(4) 1.3473(4) 0.1920(3) 0.0603(9) Uani 1 d .
H28A H 0.5982(4) 1.4430(4) 0.1545(3) 0.072 Uiso 1 calc R
H28B H 0.7679(4) 1.3502(4) 0.1521(3) 0.072 Uiso 1 calc R
C27 C 0.6372(4) 1.2470(4) 0.0434(3) 0.0573(9) Uani 1 d .
H27A H 0.7343(4) 1.2640(4) 0.0007(3) 0.069 Uiso 1 calc R
H27B H 0.5584(4) 1.3329(4) 0.0066(3) 0.069 Uiso 1 calc R
C24 C 0.8370(4) 0.7022(4) 0.1779(3) 0.0604(9) Uani 1 d .
H24A H 0.8331(4) 0.6114(4) 0.1692(3) 0.072 Uiso 1 calc R
H24B H 0.9356(4) 0.7187(4) 0.1395(3) 0.072 Uiso 1 calc R
C29 C 0.6570(4) 1.3250(4) 0.3243(3) 0.0611(9) Uani 1 d .
H29A H 0.5579(4) 1.3124(4) 0.3653(3) 0.073 Uiso 1 calc R
H29B H 0.6668(4) 1.4148(4) 0.3309(3) 0.073 Uiso 1 calc R
N3 N -0.0063(3) 1.0903(4) 0.1248(3) 0.0687(8) Uani 1 d .
C1 C 0.2472(4) 0.6762(4) 0.3111(4) 0.0647(10) Uani 1 d .
N1 N 0.2357(5) 0.5621(4) 0.3232(4) 0.1015(13) Uani 1 d .
O11 O 0.3028(4) 0.3613(5) 0.2056(6) 0.147(2) Uani 1 d .
H11 H 0.2753(13) 0.4146(89) 0.2483(74) 0.220 Uiso 1 calc R
C11 C 0.1807(6) 0.3583(6) 0.1677(6) 0.099(2) Uani 1 d .
H11A H 0.0982(15) 0.3529(43) 0.2330(11) 0.149 Uiso 1 calc R
H11B H 0.2055(15) 0.2723(24) 0.1427(33) 0.149 Uiso 1 calc R
H11C H 0.1519(27) 0.4476(21) 0.1005(23) 0.149 Uiso 1 calc R
H22 H 0.9420(35) 0.7970(31) 0.3086(26) 0.033(8) Uiso 1 d .
H24 H 0.5422(34) 1.2338(31) 0.2007(26) 0.032(8) Uiso 1 d .
H21 H 0.6596(35) 1.0460(31) 0.4505(26) 0.038(8) Uiso 1 d .
H23 H 0.8183(38) 0.9869(33) 0.0560(29) 0.046(9) Uiso 1 d .

loop_
_atom_type_symbol
_atom_type_description
_atom_type_scat_dispersion_real
_atom_type_scat_dispersion_imag
_atom_type_scat_source
C C 0.0033 0.0016 'International Tables Vol C Tables 4.2.6.8 and 6.1.1.4'
H H 0.0000 0.0000 'International Tables Vol C Tables 4.2.6.8 and 6.1.1.4'
N N 0.0061 0.0033 'International Tables Vol C Tables 4.2.6.8 and 6.1.1.4'
O O 0.0106 0.0060 'International Tables Vol C Tables 4.2.6.8 and 6.1.1.4'
Cu Cu 0.3201 1.2651 'International Tables Vol C Tables 4.2.6.8 and 6.1.1.4'

loop_
_geom_angle_atom_site_label_1
_geom_angle_atom_site_label_2
_geom_angle_atom_site_label_3
_geom_angle
N23 Cu2 N21 175.84(10)
N23 Cu2 N24 86.01(10)
N21 Cu2 N24 94.29(10)
N23 Cu2 N22 93.45(10)
N21 Cu2 N22 85.95(10)
N24 Cu2 N22 175.87(11)
N23 Cu2 N2 94.07(10)
N21 Cu2 N2 90.08(10)
N24 Cu2 N2 90.51(11)
N22 Cu2 N2 93.61(10)
C1 Cu1 C2 122.40(14)
C1 Cu1 C3 111.04(14)
C2 Cu1 C3 126.53(14)
C30 N21 C21 112.6(2)
C30 N21 Cu2 117.5(2)
C21 N21 Cu2 107.4(2)
C25 N23 C26 113.2(2)
C25 N23 Cu2 118.2(2)
C26 N23 Cu2 106.4(2)
C23 N22 C22 113.2(3)
C23 N22 Cu2 117.2(2)
C22 N22 Cu2 106.3(2)
N22 C23 C24 112.1(3)
C28 N24 C27 113.1(3)
C28 N24 Cu2 118.4(2)
C27 N24 Cu2 107.0(2)
N3 C3 Cu1 172.4(3)
N2 C2 Cu1 178.7(3)
N21 C21 C22 108.6(2)
N23 C26 C27 108.3(2)
N22 C22 C21 108.0(2)
C2 N2 Cu2 135.8(3)
N21 C30 C29 112.1(2)
N23 C25 C24 111.7(2)
N24 C28 C29 112.7(3)
N24 C27 C26 108.5(3)
C23 C24 C25 114.4(3)
C28 C29 C30 114.3(3)
N1 C1 Cu1 172.7(4)

loop_
_geom_bond_atom_site_label_1
_geom_bond_atom_site_label_2
_geom_bond_distance
Cu2 N23 2.020(2)
Cu2 N21 2.023(2)
Cu2 N24 2.024(3)
Cu2 N22 2.025(2)
Cu2 N2 2.414(3)
Cu1 C1 1.932(4)
Cu1 C2 1.934(3)
Cu1 C3 1.949(3)
N21 C30 1.474(4)
N21 C21 1.481(4)
N23 C25 1.473(4)
N23 C26 1.481(4)
N22 C23 1.479(4)
N22 C22 1.484(4)
C23 C24 1.511(5)
N24 C28 1.482(4)
N24 C27 1.482(4)
C3 N3 1.139(4)
C2 N2 1.134(4)
C21 C22 1.511(5)
C26 C27 1.503(5)
C30 C29 1.515(5)
C25 C24 1.521(5)
C28 C29 1.508(5)
C1 N1 1.135(5)
O11 C11 1.359(6)
